data_4025743
loop_
_publ_author_name
'Ram N. Ram'
'Neeraj Kumar'
'Nem Singh'

_publ_section_title
;
 Synthesis of Chlorinated Bicyclic C-Fused
 Tetrahydrofuro[3,2-c]azetidin-2-ones
;
_journal_name_full 'Journal of Organic Chemistry'
_journal_page_first 7408
_journal_page_last 7411
_journal_paper_doi 10.1021/jo101045z
_journal_volume 75
_journal_year 2010
_chemical_formula_moiety 'C18 H15 Cl2 N O2'
_chemical_formula_sum 'C18 H15 Cl2 N O2'
_chemical_formula_weight 348.21
_chemical_name_systematic
; 
 ? 
;
_space_group_IT_number 14
_symmetry_cell_setting monoclinic
_symmetry_space_group_name_Hall '-P 2ybc'
_symmetry_space_group_name_H-M 'P 1 21/c 1'
_atom_sites_solution_hydrogens geom
_atom_sites_solution_primary direct
_atom_sites_solution_secondary difmap
_audit_creation_method SHELXL-97
_cell_angle_alpha 90.00
_cell_angle_beta 101.304(3)
_cell_angle_gamma 90.00
_cell_formula_units_Z 4
_cell_length_a 12.976(3)
_cell_length_b 17.547(4)
_cell_length_c 7.4994(15)
_cell_measurement_reflns_used 2923
_cell_measurement_temperature 291(2)
_cell_measurement_theta_max 21.45
_cell_measurement_theta_min 2.22
_cell_volume 1674.4(6)
_computing_cell_refinement 'Bruker SMART'
_computing_data_collection 'Bruker SMART'
_computing_data_reduction 'Bruker SMART'
_computing_molecular_graphics 'Bruker SHELXTL'
_computing_publication_material 'Bruker SHELXTL'
_computing_structure_refinement 'SHELXL-97 (Sheldrick, 1997)'
_computing_structure_solution 'SHELXS-97 (Sheldrick, 1990)'
_diffrn_ambient_temperature 291(2)
_diffrn_measured_fraction_theta_full 1.000
_diffrn_measured_fraction_theta_max 1.000
_diffrn_measurement_device_type 'CCD area detector'
_diffrn_measurement_method 'phi and omega scans'
_diffrn_radiation_monochromator graphite
_diffrn_radiation_source 'fine-focus sealed tube'
_diffrn_radiation_type MoK\a
_diffrn_radiation_wavelength 0.71073
_diffrn_reflns_av_R_equivalents 0.0401
_diffrn_reflns_av_sigmaI/netI 0.0311
_diffrn_reflns_limit_h_max 15
_diffrn_reflns_limit_h_min -15
_diffrn_reflns_limit_k_max 20
_diffrn_reflns_limit_k_min -20
_diffrn_reflns_limit_l_max 8
_diffrn_reflns_limit_l_min -8
_diffrn_reflns_number 15642
_diffrn_reflns_theta_full 25.50
_diffrn_reflns_theta_max 25.00
_diffrn_reflns_theta_min 1.60
_exptl_absorpt_coefficient_mu 0.398
_exptl_absorpt_correction_T_max 0.606
_exptl_absorpt_correction_T_min 0.464
_exptl_absorpt_correction_type multi-scan
_exptl_absorpt_process_details '(SADABS; Sheldrick, 1996)'
_exptl_crystal_colour Colourless
_exptl_crystal_density_diffrn 1.368
_exptl_crystal_density_method 'not measured'
_exptl_crystal_description Rods
_exptl_crystal_F_000 720
_exptl_crystal_size_max 0.427
_exptl_crystal_size_mid 0.198
_exptl_crystal_size_min 0.149
_refine_diff_density_max 0.330
_refine_diff_density_min -0.186
_refine_diff_density_rms 0.052
_refine_ls_extinction_method none
_refine_ls_goodness_of_fit_ref 1.315
_refine_ls_hydrogen_treatment constr
_refine_ls_matrix_type full
_refine_ls_number_parameters 208
_refine_ls_number_reflns 2942
_refine_ls_number_restraints 0
_refine_ls_restrained_S_all 1.315
_refine_ls_R_factor_all 0.0845
_refine_ls_R_factor_gt 0.0763
_refine_ls_shift/su_max 0.000
_refine_ls_shift/su_mean 0.000
_refine_ls_structure_factor_coef Fsqd
_refine_ls_weighting_details 'calc w=1/[\s^2^(Fo^2^)+(0.0525P)^2^+1.1249P] where P=(Fo^2^+2Fc^2^)/3'
_refine_ls_weighting_scheme calc
_refine_ls_wR_factor_gt 0.1590
_refine_ls_wR_factor_ref 0.1632
_reflns_number_gt 2699
_reflns_number_total 2942
_reflns_threshold_expression >2sigma(I)
_cod_data_source_file jo101045z_si_003.cif
_cod_data_source_block nkj10m
_cod_depositor_comments
;
The following automatic conversions were performed:

'_symmetry_cell_setting' value 'Monoclinic' changed to 'monoclinic'
according to the built-in table from CIF Core dictionary named
'cif_core.dic' version 2.4.1 from 2010-06-29.

Automatic conversion script
Id: cif_fix_values 1646 2011-03-28 12:23:43Z adriana 
;
_cod_database_code 4025743

loop_
_symmetry_equiv_pos_as_xyz
'x, y, z'
'-x, y+1/2, -z+1/2'
'-x, -y, -z'
'x, -y-1/2, z-1/2'

loop_
_atom_site_label
_atom_site_type_symbol
_atom_site_fract_x
_atom_site_fract_y
_atom_site_fract_z
_atom_site_U_iso_or_equiv
_atom_site_adp_type
_atom_site_occupancy
_atom_site_symmetry_multiplicity
_atom_site_calc_flag
_atom_site_refinement_flags
_atom_site_disorder_assembly
_atom_site_disorder_group
Cl1 Cl 0.55354(7) 0.11290(6) -0.05121(11) 0.0605(3) Uani 1 1 d . . .
Cl2 Cl 0.40307(9) 0.14787(8) 0.50439(16) 0.0843(4) Uani 1 1 d . . .
O1 O 0.6822(2) 0.25709(14) 0.1939(4) 0.0649(7) Uani 1 1 d . . .
O2 O 0.7082(2) 0.03156(13) 0.3988(3) 0.0521(6) Uani 1 1 d . . .
N1 N 0.7780(2) 0.14475(15) 0.2827(4) 0.0484(7) Uani 1 1 d . . .
C1 C 0.6326(3) 0.0732(2) 0.4772(5) 0.0560(9) Uani 1 1 d . . .
H1A H 0.6662 0.1150 0.5515 0.067 Uiso 1 1 calc R . .
H1B H 0.5990 0.0401 0.5523 0.067 Uiso 1 1 calc R . .
C2 C 0.5522(3) 0.1034(2) 0.3158(5) 0.0512(9) Uani 1 1 d . . .
H2 H 0.5029 0.0625 0.2693 0.061 Uiso 1 1 calc R . .
C3 C 0.6203(3) 0.12020(19) 0.1769(4) 0.0472(8) Uani 1 1 d . . .
C4 C 0.7223(3) 0.07092(19) 0.2432(4) 0.0460(8) Uani 1 1 d . . .
C5 C 0.7619(3) 0.0189(2) 0.1139(4) 0.0497(8) Uani 1 1 d . . .
C6 C 0.7287(3) -0.0561(2) 0.0994(5) 0.0596(10) Uani 1 1 d . . .
H6 H 0.6860 -0.0746 0.1759 0.072 Uiso 1 1 calc R . .
C7 C 0.7584(4) -0.1038(3) -0.0277(7) 0.0800(14) Uani 1 1 d . . .
H7 H 0.7357 -0.1542 -0.0365 0.096 Uiso 1 1 calc R . .
C8 C 0.8206(5) -0.0776(4) -0.1399(7) 0.0957(17) Uani 1 1 d . . .
H8 H 0.8399 -0.1097 -0.2263 0.115 Uiso 1 1 calc R . .
C9 C 0.8553(5) -0.0034(4) -0.1259(7) 0.1045(18) Uani 1 1 d . . .
H9 H 0.8990 0.0143 -0.2015 0.125 Uiso 1 1 calc R . .
C10 C 0.8252(4) 0.0451(3) 0.0004(6) 0.0802(13) Uani 1 1 d . . .
H10 H 0.8480 0.0954 0.0084 0.096 Uiso 1 1 calc R . .
C11 C 0.8815(3) 0.1622(2) 0.3717(4) 0.0483(8) Uani 1 1 d . . .
C12 C 0.9455(3) 0.1056(2) 0.4614(6) 0.0710(11) Uani 1 1 d . . .
H12 H 0.9202 0.0561 0.4640 0.085 Uiso 1 1 calc R . .
C13 C 1.0467(4) 0.1227(3) 0.5469(7) 0.0831(14) Uani 1 1 d . . .
H13 H 1.0899 0.0845 0.6063 0.100 Uiso 1 1 calc R . .
C14 C 1.0838(3) 0.1952(3) 0.5450(6) 0.0789(13) Uani 1 1 d . . .
H14 H 1.1519 0.2066 0.6043 0.095 Uiso 1 1 calc R . .
C15 C 1.0208(4) 0.2509(3) 0.4558(6) 0.0776(13) Uani 1 1 d . . .
H15 H 1.0467 0.3003 0.4540 0.093 Uiso 1 1 calc R . .
C16 C 0.9193(3) 0.2354(2) 0.3683(5) 0.0618(10) Uani 1 1 d . . .
H16 H 0.8770 0.2739 0.3078 0.074 Uiso 1 1 calc R . .
C17 C 0.6929(3) 0.1895(2) 0.2149(5) 0.0491(8) Uani 1 1 d . . .
C18 C 0.4907(3) 0.1722(2) 0.3557(5) 0.0605(10) Uani 1 1 d . . .
H18A H 0.4506 0.1924 0.2428 0.073 Uiso 1 1 calc R . .
H18B H 0.5390 0.2114 0.4119 0.073 Uiso 1 1 calc R . .

loop_
_atom_site_aniso_label
_atom_site_aniso_U_11
_atom_site_aniso_U_22
_atom_site_aniso_U_33
_atom_site_aniso_U_23
_atom_site_aniso_U_13
_atom_site_aniso_U_12
Cl1 0.0587(6) 0.0776(7) 0.0411(5) 0.0025(4) -0.0005(4) -0.0016(5)
Cl2 0.0724(7) 0.1195(10) 0.0674(7) -0.0141(6) 0.0289(6) -0.0092(7)
O1 0.0662(17) 0.0448(16) 0.0806(19) 0.0166(13) 0.0065(14) 0.0011(12)
O2 0.0716(16) 0.0421(13) 0.0424(13) 0.0052(10) 0.0103(11) -0.0010(11)
N1 0.0507(17) 0.0400(15) 0.0506(16) 0.0047(12) 0.0008(13) -0.0038(13)
C1 0.077(3) 0.050(2) 0.0434(19) -0.0013(16) 0.0173(18) -0.0064(19)
C2 0.057(2) 0.050(2) 0.0479(19) -0.0052(16) 0.0151(16) -0.0139(17)
C3 0.0498(19) 0.048(2) 0.0412(18) 0.0029(15) 0.0032(15) -0.0048(15)
C4 0.054(2) 0.0417(18) 0.0400(17) 0.0045(14) 0.0050(15) -0.0056(15)
C5 0.0446(19) 0.057(2) 0.0433(18) -0.0011(16) -0.0005(15) 0.0033(16)
C6 0.049(2) 0.058(2) 0.067(2) -0.0148(19) -0.0003(18) 0.0043(18)
C7 0.075(3) 0.075(3) 0.082(3) -0.029(3) -0.004(3) 0.013(2)
C8 0.096(4) 0.120(5) 0.066(3) -0.030(3) 0.003(3) 0.036(4)
C9 0.116(5) 0.139(5) 0.069(3) 0.003(3) 0.046(3) 0.015(4)
C10 0.102(4) 0.081(3) 0.064(3) 0.000(2) 0.035(3) -0.005(3)
C11 0.053(2) 0.052(2) 0.0392(17) -0.0014(15) 0.0080(15) -0.0064(17)
C12 0.066(3) 0.058(2) 0.080(3) -0.001(2) -0.007(2) 0.001(2)
C13 0.065(3) 0.088(3) 0.085(3) -0.008(3) -0.014(2) 0.012(3)
C14 0.055(2) 0.113(4) 0.065(3) -0.015(3) 0.003(2) -0.019(3)
C15 0.075(3) 0.087(3) 0.069(3) -0.002(2) 0.009(2) -0.034(3)
C16 0.062(2) 0.062(2) 0.058(2) 0.0053(18) 0.0043(18) -0.0126(19)
C17 0.056(2) 0.042(2) 0.0478(19) 0.0090(15) 0.0078(16) -0.0007(16)
C18 0.057(2) 0.069(3) 0.057(2) -0.0033(19) 0.0148(18) -0.0050(19)

loop_
_atom_type_symbol
_atom_type_description
_atom_type_scat_dispersion_real
_atom_type_scat_dispersion_imag
_atom_type_scat_source
C C 0.0033 0.0016 'International Tables Vol C Tables 4.2.6.8 and 6.1.1.4'
H H 0.0000 0.0000 'International Tables Vol C Tables 4.2.6.8 and 6.1.1.4'
N N 0.0061 0.0033 'International Tables Vol C Tables 4.2.6.8 and 6.1.1.4'
O O 0.0106 0.0060 'International Tables Vol C Tables 4.2.6.8 and 6.1.1.4'
Cl Cl 0.1484 0.1585 'International Tables Vol C Tables 4.2.6.8 and 6.1.1.4'

loop_
_geom_angle_atom_site_label_1
_geom_angle_atom_site_label_2
_geom_angle_atom_site_label_3
_geom_angle
_geom_angle_site_symmetry_1
_geom_angle_site_symmetry_3
_geom_angle_publ_flag
C4 O2 C1 107.5(2) . . ?
C17 N1 C11 132.4(3) . . ?
C17 N1 C4 95.8(3) . . ?
C11 N1 C4 131.7(3) . . ?
O2 C1 C2 105.5(3) . . ?
O2 C1 H1A 110.7 . . ?
C2 C1 H1A 110.7 . . ?
O2 C1 H1B 110.7 . . ?
C2 C1 H1B 110.7 . . ?
H1A C1 H1B 108.8 . . ?
C18 C2 C3 112.5(3) . . ?
C18 C2 C1 115.2(3) . . ?
C3 C2 C1 102.2(3) . . ?
C18 C2 H2 108.9 . . ?
C3 C2 H2 108.9 . . ?
C1 C2 H2 108.9 . . ?
C2 C3 C17 116.4(3) . . ?
C2 C3 C4 104.0(3) . . ?
C17 C3 C4 85.9(2) . . ?
C2 C3 Cl1 114.2(2) . . ?
C17 C3 Cl1 113.9(2) . . ?
C4 C3 Cl1 119.2(2) . . ?
O2 C4 N1 113.8(3) . . ?
O2 C4 C5 110.9(3) . . ?
N1 C4 C5 116.5(3) . . ?
O2 C4 C3 107.2(3) . . ?
N1 C4 C3 86.0(2) . . ?
C5 C4 C3 120.3(3) . . ?
C10 C5 C6 119.0(4) . . ?
C10 C5 C4 121.4(3) . . ?
C6 C5 C4 119.4(3) . . ?
C7 C6 C5 120.5(4) . . ?
C7 C6 H6 119.8 . . ?
C5 C6 H6 119.8 . . ?
C8 C7 C6 120.2(5) . . ?
C8 C7 H7 119.9 . . ?
C6 C7 H7 119.9 . . ?
C7 C8 C9 120.1(5) . . ?
C7 C8 H8 120.0 . . ?
C9 C8 H8 120.0 . . ?
C8 C9 C10 120.1(5) . . ?
C8 C9 H9 119.9 . . ?
C10 C9 H9 119.9 . . ?
C5 C10 C9 120.1(5) . . ?
C5 C10 H10 120.0 . . ?
C9 C10 H10 120.0 . . ?
C16 C11 C12 119.8(4) . . ?
C16 C11 N1 120.2(3) . . ?
C12 C11 N1 120.0(3) . . ?
C13 C12 C11 119.8(4) . . ?
C13 C12 H12 120.1 . . ?
C11 C12 H12 120.1 . . ?
C14 C13 C12 120.4(4) . . ?
C14 C13 H13 119.8 . . ?
C12 C13 H13 119.8 . . ?
C13 C14 C15 119.7(4) . . ?
C13 C14 H14 120.1 . . ?
C15 C14 H14 120.1 . . ?
C14 C15 C16 121.2(4) . . ?
C14 C15 H15 119.4 . . ?
C16 C15 H15 119.4 . . ?
C11 C16 C15 119.1(4) . . ?
C11 C16 H16 120.5 . . ?
C15 C16 H16 120.5 . . ?
O1 C17 N1 132.8(3) . . ?
O1 C17 C3 135.2(3) . . ?
N1 C17 C3 92.0(3) . . ?
C2 C18 Cl2 111.0(3) . . ?
C2 C18 H18A 109.4 . . ?
Cl2 C18 H18A 109.4 . . ?
C2 C18 H18B 109.4 . . ?
Cl2 C18 H18B 109.4 . . ?
H18A C18 H18B 108.0 . . ?

loop_
_geom_bond_atom_site_label_1
_geom_bond_atom_site_label_2
_geom_bond_distance
_geom_bond_site_symmetry_2
_geom_bond_publ_flag
Cl1 C3 1.764(3) . ?
Cl2 C18 1.793(4) . ?
O1 C17 1.201(4) . ?
O2 C4 1.398(4) . ?
O2 C1 1.438(4) . ?
N1 C17 1.369(4) . ?
N1 C11 1.411(4) . ?
N1 C4 1.485(4) . ?
C1 C2 1.529(5) . ?
C1 H1A 0.9700 . ?
C1 H1B 0.9700 . ?
C2 C18 1.508(5) . ?
C2 C3 1.521(5) . ?
C2 H2 0.9800 . ?
C3 C17 1.531(5) . ?
C3 C4 1.577(5) . ?
C4 C5 1.495(5) . ?
C5 C10 1.373(5) . ?
C5 C6 1.383(5) . ?
C6 C7 1.379(6) . ?
C6 H6 0.9300 . ?
C7 C8 1.356(8) . ?
C7 H7 0.9300 . ?
C8 C9 1.374(8) . ?
C8 H8 0.9300 . ?
C9 C10 1.385(7) . ?
C9 H9 0.9300 . ?
C10 H10 0.9300 . ?
C11 C16 1.378(5) . ?
C11 C12 1.382(5) . ?
C12 C13 1.377(6) . ?
C12 H12 0.9300 . ?
C13 C14 1.362(7) . ?
C13 H13 0.9300 . ?
C14 C15 1.363(7) . ?
C14 H14 0.9300 . ?
C15 C16 1.378(6) . ?
C15 H15 0.9300 . ?
C16 H16 0.9300 . ?
C18 H18A 0.9700 . ?
C18 H18B 0.9700 . ?

loop_
_geom_torsion_atom_site_label_1
_geom_torsion_atom_site_label_2
_geom_torsion_atom_site_label_3
_geom_torsion_atom_site_label_4
_geom_torsion
_geom_torsion_site_symmetry_1
_geom_torsion_site_symmetry_2
_geom_torsion_site_symmetry_3
_geom_torsion_site_symmetry_4
_geom_torsion_publ_flag
C4 O2 C1 C2 37.3(3) . . . . ?
O2 C1 C2 C18 -157.2(3) . . . . ?
O2 C1 C2 C3 -34.9(3) . . . . ?
C18 C2 C3 C17 51.8(4) . . . . ?
C1 C2 C3 C17 -72.3(4) . . . . ?
C18 C2 C3 C4 144.2(3) . . . . ?
C1 C2 C3 C4 20.1(3) . . . . ?
C18 C2 C3 Cl1 -84.3(3) . . . . ?
C1 C2 C3 Cl1 151.6(2) . . . . ?
C1 O2 C4 N1 69.8(3) . . . . ?
C1 O2 C4 C5 -156.6(3) . . . . ?
C1 O2 C4 C3 -23.5(3) . . . . ?
C17 N1 C4 O2 -110.9(3) . . . . ?
C11 N1 C4 O2 65.1(5) . . . . ?
C17 N1 C4 C5 118.1(3) . . . . ?
C11 N1 C4 C5 -65.9(4) . . . . ?
C17 N1 C4 C3 -3.9(3) . . . . ?
C11 N1 C4 C3 172.1(3) . . . . ?
C2 C3 C4 O2 0.9(3) . . . . ?
C17 C3 C4 O2 117.1(3) . . . . ?
Cl1 C3 C4 O2 -127.7(2) . . . . ?
C2 C3 C4 N1 -112.8(3) . . . . ?
C17 C3 C4 N1 3.5(2) . . . . ?
Cl1 C3 C4 N1 118.7(2) . . . . ?
C2 C3 C4 C5 128.7(3) . . . . ?
C17 C3 C4 C5 -115.0(3) . . . . ?
Cl1 C3 C4 C5 0.2(4) . . . . ?
O2 C4 C5 C10 -149.7(4) . . . . ?
N1 C4 C5 C10 -17.4(5) . . . . ?
C3 C4 C5 C10 84.2(4) . . . . ?
O2 C4 C5 C6 34.6(4) . . . . ?
N1 C4 C5 C6 166.9(3) . . . . ?
C3 C4 C5 C6 -91.5(4) . . . . ?
C10 C5 C6 C7 -0.3(6) . . . . ?
C4 C5 C6 C7 175.5(3) . . . . ?
C5 C6 C7 C8 0.0(6) . . . . ?
C6 C7 C8 C9 0.7(7) . . . . ?
C7 C8 C9 C10 -1.2(8) . . . . ?
C6 C5 C10 C9 -0.2(7) . . . . ?
C4 C5 C10 C9 -175.9(4) . . . . ?
C8 C9 C10 C5 0.9(8) . . . . ?
C17 N1 C11 C16 -14.7(6) . . . . ?
C4 N1 C11 C16 170.6(3) . . . . ?
C17 N1 C11 C12 165.8(4) . . . . ?
C4 N1 C11 C12 -8.8(6) . . . . ?
C16 C11 C12 C13 0.0(6) . . . . ?
N1 C11 C12 C13 179.5(4) . . . . ?
C11 C12 C13 C14 0.6(7) . . . . ?
C12 C13 C14 C15 -0.9(8) . . . . ?
C13 C14 C15 C16 0.5(7) . . . . ?
C12 C11 C16 C15 -0.3(6) . . . . ?
N1 C11 C16 C15 -179.8(4) . . . . ?
C14 C15 C16 C11 0.0(7) . . . . ?
C11 N1 C17 O1 8.5(7) . . . . ?
C4 N1 C17 O1 -175.6(4) . . . . ?
C11 N1 C17 C3 -172.0(3) . . . . ?
C4 N1 C17 C3 4.0(3) . . . . ?
C2 C3 C17 O1 -80.6(5) . . . . ?
C4 C3 C17 O1 175.8(4) . . . . ?
Cl1 C3 C17 O1 55.5(5) . . . . ?
C2 C3 C17 N1 99.8(3) . . . . ?
C4 C3 C17 N1 -3.8(2) . . . . ?
Cl1 C3 C17 N1 -124.0(2) . . . . ?
C3 C2 C18 Cl2 174.9(2) . . . . ?
C1 C2 C18 Cl2 -68.5(4) . . . . ?
